data_7041965
loop_
_publ_author_name
'Gholami, Ghazale'
'Baggi, Giorgio'
'Zhu, Kelong'
'Loeb, Stephen J.'

_publ_section_title
;
 Metal-organic frameworks utilising an interlocked, hexadentate linker
 containing a tetra-carboxylate axle and a bis(pyridine) wheel.
;
_journal_issue 8
_journal_name_full 'Dalton transactions (Cambridge, England : 2003)'
_journal_page_first 2462
_journal_page_last 2470
_journal_paper_doi 10.1039/c6dt04596k
_journal_volume 46
_journal_year 2017
_chemical_formula_moiety 'C48 H30 N4 O8, C24 H32 O8, 1.6(C3 H7 N O)'
_chemical_formula_sum 'C76.8 H73.2 N5.6 O17.6'
_chemical_formula_weight 1356.21
_space_group_crystal_system triclinic
_space_group_IT_number 2
_space_group_name_Hall '-P 1'
_space_group_name_H-M_alt 'P -1'
_symmetry_space_group_name_Hall '-P 1'
_symmetry_space_group_name_H-M 'P -1'
_atom_sites_solution_hydrogens geom
_atom_sites_solution_primary dual
_audit_creation_date 2017-01-20
_audit_creation_method
;
Olex2 1.2
(compiled 2017.01.04 svn.r3372 for OlexSys, GUI svn.r5292)
;
_audit_update_record
;
2017-01-22 deposited with the CCDC.
2017-01-27 downloaded from the CCDC.
;
_cell_angle_alpha 76.9517(16)
_cell_angle_beta 79.6241(15)
_cell_angle_gamma 81.520(2)
_cell_formula_units_Z 1
_cell_length_a 8.0014(3)
_cell_length_b 14.3032(6)
_cell_length_c 15.5636(8)
_cell_measurement_reflns_used 4408
_cell_measurement_temperature 173(2)
_cell_measurement_theta_max 27.39
_cell_measurement_theta_min 2.94
_cell_volume 1696.19(13)
_computing_cell_refinement 'SAINT v8.34A (Bruker, 2013)'
_computing_data_reduction 'SAINT v8.34A (Bruker, 2013)'
_computing_molecular_graphics 'Olex2 (Dolomanov et al., 2009)'
_computing_publication_material 'Olex2 (Dolomanov et al., 2009)'
_computing_structure_refinement 'ShelXL (Sheldrick, 2015)'
_computing_structure_solution 'XM (Sheldrick, 2008)'
_diffrn_ambient_temperature 173.2
_diffrn_measured_fraction_theta_full 0.917
_diffrn_measured_fraction_theta_max 0.914
_diffrn_measurement_device_type 'Bruker APEX-II CCD'
_diffrn_measurement_method '\f and \w scans'
_diffrn_radiation_type MoK\a
_diffrn_radiation_wavelength 0.71073
_diffrn_reflns_av_R_equivalents 0.0249
_diffrn_reflns_av_unetI/netI 0.0403
_diffrn_reflns_Laue_measured_fraction_full 0.917
_diffrn_reflns_Laue_measured_fraction_max 0.914
_diffrn_reflns_limit_h_max 9
_diffrn_reflns_limit_h_min -9
_diffrn_reflns_limit_k_max 17
_diffrn_reflns_limit_k_min -17
_diffrn_reflns_limit_l_max 18
_diffrn_reflns_limit_l_min -19
_diffrn_reflns_number 10864
_diffrn_reflns_point_group_measured_fraction_full 0.917
_diffrn_reflns_point_group_measured_fraction_max 0.914
_diffrn_reflns_theta_full 26.000
_diffrn_reflns_theta_max 26.372
_diffrn_reflns_theta_min 3.346
_diffrn_standards_number 0
_exptl_absorpt_coefficient_mu 0.095
_exptl_absorpt_correction_T_max 0.7456
_exptl_absorpt_correction_T_min 0.7011
_exptl_absorpt_correction_type empirical
_exptl_crystal_colour colourless
_exptl_crystal_colour_primary colourless
_exptl_crystal_density_diffrn 1.328
_exptl_crystal_description rectanglar
_exptl_crystal_F_000 714
_exptl_crystal_recrystallization_method 'Re-crystallisation from solvent: DMF'
_exptl_crystal_size_max 0.24
_exptl_crystal_size_mid 0.204
_exptl_crystal_size_min 0.15
_refine_diff_density_max 0.476
_refine_diff_density_min -0.239
_refine_diff_density_rms 0.048
_refine_ls_extinction_method none
_refine_ls_goodness_of_fit_ref 1.019
_refine_ls_hydrogen_treatment constr
_refine_ls_matrix_type full
_refine_ls_number_parameters 474
_refine_ls_number_reflns 6336
_refine_ls_number_restraints 0
_refine_ls_restrained_S_all 1.019
_refine_ls_R_factor_all 0.0665
_refine_ls_R_factor_gt 0.0449
_refine_ls_shift/su_max 0.000
_refine_ls_shift/su_mean 0.000
_refine_ls_structure_factor_coef Fsqd
_refine_ls_weighting_details 'w=1/[\s^2^(Fo^2^)+(0.0542P)^2^+0.6939P] where P=(Fo^2^+2Fc^2^)/3'
_refine_ls_weighting_scheme calc
_refine_ls_wR_factor_gt 0.1059
_refine_ls_wR_factor_ref 0.1179
_reflns_Friedel_coverage 0.000
_reflns_number_gt 4784
_reflns_number_total 6336
_reflns_threshold_expression 'I > 2\s(I)'
_cod_data_source_file c6dt04596k2.cif
_cod_data_source_block 6a_DMF
_cod_depositor_comments 'Adding full bibliography for 7041965--7041968.cif.'
_cod_original_formula_sum 'C76.80 H73.20 N5.60 O17.60'
_cod_database_code 7041965
_shelx_shelxl_version_number 2016/4
_shelx_space_group_comment
;
The symmetry employed for this shelxl refinement is uniquely defined
by the following loop, which should always be used as a source of
symmetry information in preference to the above space-group names.
They are only intended as comments.
;
_shelx_estimated_absorpt_t_max 0.986
_shelx_estimated_absorpt_t_min 0.978
_exptl_absorpt_special_details
;
SADABS-2014/5 (Bruker,2014/5) was used for absorption correction.
wR2(int) was 0.0425 before and 0.0364 after correction.
The Ratio of minimum to maximum transmission is 0.9403.
The \l/2 correction factor is 0.00150.
;
_olex2_refinement_description
;
1. Fixed Uiso
 At 1.2 times of:
  All C(H) groups, All C(H,H) groups, All C(H,H,H,H) groups, All N(H) groups
 At 1.5 times of:
  All C(H,H,H) groups, All O(H) groups
2. Others
 Sof(H04I)=Sof(H04J)=Sof(C0)=Sof(H0A)=Sof(H0B)=1-FVAR(1)
 Sof(H04G)=Sof(H04H)=Sof(C049)=Sof(H04K)=Sof(H04L)=FVAR(1)
 Fixed Sof: O047(0.8) N044(0.8) C048(0.8) H048(0.8) C050(0.8) H05A(0.8)
 H05B(0.8) H05C(0.8) C051(0.8) H05D(0.8) H05E(0.8) H05F(0.8)
3.a Secondary CH2 refined with riding coordinates:
 C038(H03A,H03B), C042(H04A,H04B), C043(H04C,H04D), C045(H04E,H04F), C046(H04G,
 H04H), C046(H04I,H04J), C049(H04K,H04L), C0(H0A,H0B)
3.b Aromatic/amide H refined with riding coordinates:
 N006(H006), C014(H014), C015(H015), C016(H016), C022(H022), C025(H025),
 C026(H026), C028(H028), C029(H029), C031(H031), C033(H033), C034(H034),
 C037(H037), C035(H035), C036(H036), C039(H039), C041(H041), C048(H048)
3.c Idealised Me refined as rotating group:
 C050(H05A,H05B,H05C), C051(H05D,H05E,H05F)
3.d Idealised tetrahedral OH refined as rotating group:
 O004(H004), O005(H005)
;
_olex2_submission_special_instructions 'No special instructions were received'

loop_
_space_group_symop_operation_xyz
'x, y, z'
'-x, -y, -z'

loop_
_atom_site_label
_atom_site_type_symbol
_atom_site_fract_x
_atom_site_fract_y
_atom_site_fract_z
_atom_site_U_iso_or_equiv
_atom_site_adp_type
_atom_site_occupancy
_atom_site_site_symmetry_order
_atom_site_calc_flag
_atom_site_refinement_flags_posn
_atom_site_refinement_flags_occupancy
_atom_site_disorder_assembly
_atom_site_disorder_group
O002 O 0.84479(18) 0.58257(10) 0.33722(9) 0.0310(3) Uani 1 1 d . . . .
O003 O 0.8199(2) 0.55132(11) -0.44594(9) 0.0361(4) Uani 1 1 d . . . .
O004 O 0.6919(2) 0.47860(11) 0.43982(9) 0.0348(4) Uani 1 1 d . . . .
H004 H 0.729334 0.504382 0.474883 0.052 Uiso 1 1 calc GR . . .
O005 O 0.9660(2) 0.65788(10) -0.54896(9) 0.0347(4) Uani 1 1 d . . . .
H005 H 0.930226 0.630982 -0.583762 0.052 Uiso 1 1 calc GR . . .
N006 N 0.62016(18) 0.72608(10) 0.04190(9) 0.0161(3) Uani 1 1 d . . . .
H006 H 0.571611 0.722897 0.097754 0.019 Uiso 1 1 calc R . . .
N007 N 0.71470(18) 0.79062(10) -0.10091(9) 0.0165(3) Uani 1 1 d . . . .
C009 C 0.9072(2) 0.67555(13) -0.24133(11) 0.0183(4) Uani 1 1 d . . . .
C010 C 0.9467(2) 0.66745(13) -0.39793(12) 0.0217(4) Uani 1 1 d . . . .
C011 C 0.6325(2) 0.80809(12) -0.02351(11) 0.0153(3) Uani 1 1 d . . . .
C012 C 0.7464(2) 0.51947(13) 0.35729(12) 0.0228(4) Uani 1 1 d . . . .
C014 C 0.7140(2) 0.53456(12) 0.19968(11) 0.0182(4) Uani 1 1 d . . . .
H014 H 0.767532 0.592250 0.186468 0.022 Uiso 1 1 calc R . . .
C015 C 0.9912(2) 0.75861(13) -0.26537(12) 0.0237(4) Uani 1 1 d . . . .
H015 H 1.005221 0.791034 -0.220603 0.028 Uiso 1 1 calc R . . .
C016 C 0.5873(2) 0.41667(13) 0.15227(12) 0.0229(4) Uani 1 1 d . . . .
H016 H 0.555421 0.392547 0.106162 0.027 Uiso 1 1 calc R . . .
C017 C 0.6679(2) 0.50094(12) 0.13073(11) 0.0171(4) Uani 1 1 d . . . .
C018 C 0.7173(2) 0.54867(12) 0.03618(11) 0.0166(4) Uani 1 1 d . . . .
C019 C 0.6823(2) 0.48437(13) 0.28776(12) 0.0215(4) Uani 1 1 d . . . .
C020 C 0.8416(2) 0.63415(12) -0.14713(11) 0.0165(4) Uani 1 1 d . . . .
C021 C 0.7579(2) 0.69149(12) -0.08582(11) 0.0155(3) Uani 1 1 d . . . .
C022 C 0.8852(2) 0.63043(13) -0.30860(11) 0.0192(4) Uani 1 1 d . . . .
H022 H 0.827867 0.573973 -0.293502 0.023 Uiso 1 1 calc R . . .
C024 C 0.6985(2) 0.64921(12) 0.00348(11) 0.0159(3) Uani 1 1 d . . . .
C025 C 0.6256(2) 0.98502(12) -0.07121(11) 0.0181(4) Uani 1 1 d . . . .
H025 H 0.711563 0.974873 -0.119993 0.022 Uiso 1 1 calc R . . .
C026 C 0.8570(2) 0.53488(12) -0.11467(12) 0.0189(4) Uani 1 1 d . . . .
H026 H 0.910571 0.493591 -0.154061 0.023 Uiso 1 1 calc R . . .
C027 C 0.9063(2) 0.61999(14) -0.46630(12) 0.0248(4) Uani 1 1 d . . . .
C028 C 0.7968(2) 0.49363(12) -0.02633(12) 0.0191(4) Uani 1 1 d . . . .
H028 H 0.810465 0.425291 -0.008057 0.023 Uiso 1 1 calc R . . .
C029 C 1.0330(2) 0.74857(14) -0.42095(13) 0.0271(4) Uani 1 1 d . . . .
H029 H 1.077094 0.772784 -0.481546 0.032 Uiso 1 1 calc R . . .
C030 C 0.5641(2) 0.90578(12) -0.00982(11) 0.0163(3) Uani 1 1 d . . . .
C031 C 0.5628(2) 1.07846(12) -0.06184(11) 0.0179(4) Uani 1 1 d . . . .
H031 H 0.605834 1.131832 -0.104047 0.021 Uiso 1 1 calc R . . .
C033 C 0.5999(2) 0.40125(14) 0.30829(13) 0.0257(4) Uani 1 1 d . . . .
H033 H 0.575814 0.367723 0.368423 0.031 Uiso 1 1 calc R . . .
C034 C 1.0546(3) 0.79446(14) -0.35425(13) 0.0279(4) Uani 1 1 d . . . .
H034 H 1.112924 0.850553 -0.369567 0.034 Uiso 1 1 calc R . . .
C037 C 0.5532(3) 0.36788(14) 0.23989(13) 0.0280(4) Uani 1 1 d . . . .
H037 H 0.497248 0.311003 0.253374 0.034 Uiso 1 1 calc R . . .
O001 O 0.39354(16) 0.70020(9) 0.21881(9) 0.0250(3) Uani 1 1 d . . . .
O008 O 0.18910(17) 0.74812(10) 0.07305(9) 0.0325(3) Uani 1 1 d . . . .
O013 O 0.58531(19) 0.84242(11) 0.23745(10) 0.0390(4) Uani 1 1 d . . . .
O023 O 0.95420(18) 1.08788(11) 0.11709(10) 0.0351(4) Uani 1 1 d . . . .
C032 C 0.8994(2) 1.01171(14) 0.18204(13) 0.0274(4) Uani 1 1 d . . . .
C035 C 0.9412(3) 0.90955(16) 0.32250(14) 0.0326(5) Uani 1 1 d . . . .
H035 H 1.001575 0.891528 0.372053 0.039 Uiso 1 1 calc R . . .
C036 C 0.7675(3) 0.96130(15) 0.17738(14) 0.0303(5) Uani 1 1 d . . . .
H036 H 0.709152 0.978275 0.127054 0.036 Uiso 1 1 calc R . . .
C038 C 0.1198(2) 0.71358(15) 0.16291(14) 0.0296(4) Uani 1 1 d . . . .
H03A H 0.023444 0.676261 0.165593 0.036 Uiso 1 1 calc R . . .
H03B H 0.076164 0.768502 0.192752 0.036 Uiso 1 1 calc R . . .
C039 C 0.8078(3) 0.85827(15) 0.32004(14) 0.0316(5) Uani 1 1 d . . . .
H039 H 0.776926 0.805842 0.367162 0.038 Uiso 1 1 calc R . . .
C040 C 0.7212(3) 0.88549(15) 0.24720(14) 0.0300(4) Uani 1 1 d . . . .
C041 C 0.9876(2) 0.98563(15) 0.25502(13) 0.0288(4) Uani 1 1 d . . . .
H041 H 1.078579 1.020034 0.258004 0.035 Uiso 1 1 calc R . . .
C042 C 0.5134(3) 0.77522(15) 0.31245(13) 0.0312(5) Uani 1 1 d . . . .
H04A H 0.487836 0.804133 0.366123 0.037 Uiso 1 1 calc R . . .
H04B H 0.594767 0.716308 0.324453 0.037 Uiso 1 1 calc R . . .
C043 C 0.2584(2) 0.64991(14) 0.20943(14) 0.0285(4) Uani 1 1 d . . . .
H04C H 0.206422 0.617738 0.269469 0.034 Uiso 1 1 calc R . . .
H04D H 0.307476 0.598935 0.175464 0.034 Uiso 1 1 calc R . . .
C045 C 0.3523(3) 0.75049(16) 0.29085(14) 0.0320(5) Uani 1 1 d . . . .
H04E H 0.292241 0.709423 0.343942 0.038 Uiso 1 1 calc R . . .
H04F H 0.275579 0.810279 0.273847 0.038 Uiso 1 1 calc R . . .
C046 C 0.0666(3) 0.80007(18) 0.01958(16) 0.0421(6) Uani 1 1 d . . . .
H04G H -0.032453 0.828065 0.057429 0.051 Uiso 0.752(18) 1 calc R P A 1
H04H H 0.025243 0.756155 -0.010835 0.051 Uiso 0.752(18) 1 calc R P A 1
H04I H -0.002057 0.851266 0.048404 0.051 Uiso 0.248(18) 1 calc R P A 2
H04J H -0.011594 0.756136 0.011665 0.051 Uiso 0.248(18) 1 calc R P A 2
C049 C 0.8534(7) 1.1226(5) 0.0468(4) 0.0350(13) Uani 0.752(18) 1 d . P A 1
H04K H 0.736854 1.147481 0.071687 0.042 Uiso 0.752(18) 1 calc R P A 1
H04L H 0.843641 1.068994 0.017998 0.042 Uiso 0.752(18) 1 calc R P A 1
C0 C 0.838(2) 1.1561(15) 0.0689(12) 0.040(4) Uani 0.248(18) 1 d . P A 2
H0A H 0.789271 1.207103 0.102866 0.048 Uiso 0.248(18) 1 calc R P A 2
H0B H 0.743548 1.123665 0.060070 0.048 Uiso 0.248(18) 1 calc R P A 2
O047 O 0.7574(3) 1.06693(19) -0.43628(17) 0.0647(7) Uani 0.8 1 d . P . .
N044 N 0.6280(3) 0.92945(17) -0.40245(15) 0.0367(5) Uani 0.8 1 d . P . .
C048 C 0.7162(4) 0.9956(2) -0.4557(2) 0.0482(8) Uani 0.8 1 d . P . .
H048 H 0.752041 0.987745 -0.515516 0.058 Uiso 0.8 1 calc R P . .
C050 C 0.5881(4) 0.8483(2) -0.4330(2) 0.0503(8) Uani 0.8 1 d . P . .
H05A H 0.463897 0.851222 -0.429251 0.076 Uiso 0.8 1 calc GR P . .
H05B H 0.630888 0.788028 -0.395468 0.076 Uiso 0.8 1 calc GR P . .
H05C H 0.642338 0.850765 -0.495057 0.076 Uiso 0.8 1 calc GR P . .
C051 C 0.5764(5) 0.9301(3) -0.3079(2) 0.0556(9) Uani 0.8 1 d . P . .
H05D H 0.642249 0.876649 -0.272616 0.083 Uiso 0.8 1 calc GR P . .
H05E H 0.454224 0.922775 -0.291270 0.083 Uiso 0.8 1 calc GR P . .
H05F H 0.597934 0.991481 -0.296218 0.083 Uiso 0.8 1 calc GR P . .

loop_
_atom_site_aniso_label
_atom_site_aniso_U_11
_atom_site_aniso_U_22
_atom_site_aniso_U_33
_atom_site_aniso_U_23
_atom_site_aniso_U_13
_atom_site_aniso_U_12
O002 0.0411(8) 0.0346(8) 0.0209(7) -0.0068(6) -0.0062(6) -0.0116(7)
O003 0.0554(9) 0.0378(8) 0.0194(7) -0.0090(6) -0.0037(6) -0.0167(8)
O004 0.0488(9) 0.0420(9) 0.0148(7) -0.0070(6) -0.0012(6) -0.0120(7)
O005 0.0547(9) 0.0361(8) 0.0152(7) -0.0060(6) -0.0051(6) -0.0108(7)
N006 0.0200(7) 0.0161(7) 0.0125(7) -0.0058(6) -0.0004(5) -0.0009(6)
N007 0.0200(7) 0.0140(7) 0.0161(7) -0.0053(6) -0.0023(6) -0.0011(6)
C009 0.0186(8) 0.0191(9) 0.0173(9) -0.0074(7) -0.0024(7) 0.0027(7)
C010 0.0256(9) 0.0227(9) 0.0169(9) -0.0073(7) -0.0031(7) 0.0022(8)
C011 0.0179(8) 0.0148(8) 0.0142(8) -0.0039(7) -0.0038(6) -0.0019(7)
C012 0.0257(9) 0.0237(10) 0.0175(9) -0.0053(8) -0.0030(7) 0.0034(8)
C014 0.0181(8) 0.0169(8) 0.0193(9) -0.0045(7) -0.0012(7) -0.0020(7)
C015 0.0284(10) 0.0225(9) 0.0221(10) -0.0088(8) -0.0019(7) -0.0045(8)
C016 0.0240(9) 0.0230(9) 0.0238(10) -0.0051(8) -0.0061(7) -0.0056(8)
C017 0.0166(8) 0.0158(8) 0.0180(9) -0.0034(7) -0.0034(6) 0.0020(7)
C018 0.0170(8) 0.0163(8) 0.0178(9) -0.0038(7) -0.0057(6) -0.0019(7)
C019 0.0215(9) 0.0231(9) 0.0187(9) -0.0057(7) -0.0021(7) 0.0019(8)
C020 0.0163(8) 0.0181(8) 0.0172(9) -0.0077(7) -0.0031(6) -0.0016(7)
C021 0.0169(8) 0.0150(8) 0.0168(9) -0.0058(7) -0.0050(6) -0.0020(7)
C022 0.0225(9) 0.0174(8) 0.0177(9) -0.0052(7) -0.0028(7) -0.0003(7)
C024 0.0172(8) 0.0169(8) 0.0156(9) -0.0071(7) -0.0043(6) -0.0008(7)
C025 0.0198(8) 0.0184(8) 0.0163(9) -0.0065(7) 0.0009(7) -0.0027(7)
C026 0.0211(9) 0.0184(9) 0.0192(9) -0.0097(7) -0.0034(7) 0.0005(7)
C027 0.0309(10) 0.0240(10) 0.0182(10) -0.0054(8) -0.0028(8) 0.0014(9)
C028 0.0222(8) 0.0133(8) 0.0229(9) -0.0055(7) -0.0064(7) 0.0013(7)
C029 0.0328(10) 0.0279(10) 0.0177(10) -0.0034(8) 0.0010(8) -0.0023(9)
C030 0.0183(8) 0.0149(8) 0.0173(9) -0.0060(7) -0.0048(7) -0.0004(7)
C031 0.0224(9) 0.0147(8) 0.0169(9) -0.0038(7) -0.0022(7) -0.0030(7)
C033 0.0277(10) 0.0275(10) 0.0189(10) 0.0010(8) -0.0014(7) -0.0053(9)
C034 0.0337(10) 0.0238(10) 0.0263(11) -0.0053(8) 0.0016(8) -0.0105(9)
C037 0.0312(10) 0.0235(10) 0.0286(11) 0.0004(8) -0.0043(8) -0.0100(9)
O001 0.0254(7) 0.0243(7) 0.0255(7) -0.0070(6) 0.0007(5) -0.0057(6)
O008 0.0256(7) 0.0362(8) 0.0323(8) 0.0012(6) -0.0056(6) -0.0045(6)
O013 0.0452(9) 0.0408(9) 0.0337(9) 0.0053(7) -0.0172(7) -0.0202(8)
O023 0.0321(8) 0.0377(8) 0.0377(9) 0.0016(7) -0.0164(6) -0.0126(7)
C032 0.0258(10) 0.0273(10) 0.0305(11) -0.0068(8) -0.0078(8) -0.0018(9)
C035 0.0290(10) 0.0437(12) 0.0272(11) -0.0109(9) -0.0114(8) 0.0040(10)
C036 0.0320(10) 0.0322(11) 0.0292(11) -0.0024(9) -0.0138(8) -0.0066(9)
C038 0.0243(10) 0.0301(11) 0.0344(12) -0.0088(9) -0.0003(8) -0.0048(9)
C039 0.0348(11) 0.0328(11) 0.0263(11) -0.0038(9) -0.0080(8) -0.0008(10)
C040 0.0296(10) 0.0292(10) 0.0335(11) -0.0069(9) -0.0094(8) -0.0049(9)
C041 0.0240(9) 0.0344(11) 0.0325(11) -0.0125(9) -0.0102(8) -0.0017(9)
C042 0.0394(11) 0.0307(11) 0.0234(10) -0.0046(9) -0.0035(8) -0.0072(10)
C043 0.0292(10) 0.0235(10) 0.0318(11) -0.0027(8) 0.0000(8) -0.0101(9)
C045 0.0325(11) 0.0353(11) 0.0285(11) -0.0129(9) 0.0039(8) -0.0053(9)
C046 0.0317(11) 0.0478(14) 0.0433(14) 0.0019(11) -0.0125(10) -0.0019(11)
C049 0.031(2) 0.035(3) 0.042(3) -0.0006(19) -0.0174(18) -0.009(2)
C0 0.043(6) 0.033(8) 0.041(8) -0.002(6) -0.018(6) 0.007(6)
O047 0.0682(16) 0.0633(16) 0.0664(17) -0.0052(13) -0.0153(13) -0.0259(14)
N044 0.0349(12) 0.0385(13) 0.0323(13) -0.0039(10) -0.0047(10) 0.0049(11)
C048 0.0524(18) 0.0506(19) 0.0374(17) 0.0020(15) -0.0064(14) -0.0093(17)
C050 0.0553(19) 0.0435(17) 0.052(2) -0.0146(15) -0.0053(15) -0.0012(16)
C051 0.062(2) 0.065(2) 0.0311(17) -0.0113(15) 0.0057(14) 0.0093(18)

loop_
_atom_type_symbol
_atom_type_description
_atom_type_scat_dispersion_real
_atom_type_scat_dispersion_imag
_atom_type_scat_source
C C 0.0033 0.0016 'International Tables Vol C Tables 4.2.6.8 and 6.1.1.4'
H H 0.0000 0.0000 'International Tables Vol C Tables 4.2.6.8 and 6.1.1.4'
N N 0.0061 0.0033 'International Tables Vol C Tables 4.2.6.8 and 6.1.1.4'
O O 0.0106 0.0060 'International Tables Vol C Tables 4.2.6.8 and 6.1.1.4'

loop_
_geom_angle_atom_site_label_1
_geom_angle_atom_site_label_2
_geom_angle_atom_site_label_3
_geom_angle
_geom_angle_site_symmetry_1
_geom_angle_site_symmetry_3
C012 O004 H004 109.5 . .
H04Ka C049a H04L 108.2 . .
H0Ab C0b H0B 108.3 . .
C027 O005 H005 109.5 . .
C011 N006 H006 126.5 . .
C011 N006 C024 107.08(13) . .
C024 N006 H006 126.5 . .
C011 N007 C021 104.98(14) . .
C049a C046 H04G 109.9 2_675 .
H04Ga C046 H04H 108.3 . .
C049a C046 H04H 109.9 2_675 .
C0b C046 H04I 110.2 2_675 .
C0b C046 H04J 110.2 2_675 .
H04Ib C046 H04J 108.5 . .
C015 C009 C020 122.10(16) . .
C015 C009 C022 118.50(16) . .
C022 C009 C020 119.40(16) . .
C022 C010 C027 117.48(17) . .
C029 C010 C022 120.43(17) . .
C029 C010 C027 121.99(17) . .
N006 C011 C030 124.18(14) . .
N007 C011 N006 112.87(14) . .
N007 C011 C030 122.95(15) . .
O002 C012 O004 123.29(17) . .
O002 C012 C019 121.37(16) . .
O004 C012 C019 115.35(17) . .
C017 C014 H014 119.7 . .
C019 C014 H014 119.7 . .
C019 C014 C017 120.68(16) . .
C009 C015 H015 119.7 . .
C034 C015 C009 120.69(17) . .
C034 C015 H015 119.7 . .
C017 C016 H016 119.6 . .
C037 C016 H016 119.6 . .
C037 C016 C017 120.84(17) . .
C014 C017 C016 118.41(16) . .
C014 C017 C018 120.64(16) . .
C016 C017 C018 120.73(16) . .
C024 C018 C017 124.61(15) . .
C028 C018 C017 120.07(15) . .
C028 C018 C024 115.24(15) . .
C014 C019 C012 118.14(16) . .
C033 C019 C012 121.55(17) . .
C033 C019 C014 120.23(17) . .
C021 C020 C009 122.90(15) . .
C026 C020 C009 121.04(15) . .
C026 C020 C021 116.05(15) . .
N007 C021 C020 128.56(15) . .
N007 C021 C024 110.29(14) . .
C024 C021 C020 121.09(15) . .
C009 C022 C010 120.68(17) . .
C009 C022 H022 119.7 . .
C010 C022 H022 119.7 . .
N006 C024 C018 132.71(16) . .
N006 C024 C021 104.77(14) . .
C018 C024 C021 122.46(15) . .
C030 C025 H025 119.6 . .
C031 C025 H025 119.6 . .
C031 C025 C030 120.76(16) . .
C020 C026 H026 118.8 . .
C020 C026 C028 122.45(15) . .
C028 C026 H026 118.8 . .
O003 C027 O005 123.09(17) . .
O003 C027 C010 121.90(17) . .
O005 C027 C010 114.99(17) . .
C018 C028 C026 122.68(16) . .
C018 C028 H028 118.7 . .
C026 C028 H028 118.7 . .
C010 C029 H029 120.4 . .
C010 C029 C034 119.26(17) . .
C034 C029 H029 120.4 . .
C025 C030 C011 118.75(15) . .
C025 C030 C031 119.17(15) . 2_675
C031 C030 C011 122.07(16) 2_675 .
C025 C031 C030 120.08(16) . 2_675
C025 C031 H031 120.0 . .
C030 C031 H031 120.0 2_675 .
C019 C033 H033 120.4 . .
C037 C033 C019 119.21(17) . .
C037 C033 H033 120.4 . .
C015 C034 C029 120.42(18) . .
C015 C034 H034 119.8 . .
C029 C034 H034 119.8 . .
C016 C037 C033 120.62(18) . .
C016 C037 H037 119.7 . .
C033 C037 H037 119.7 . .
O023 C0b C046 108.6(10) . 2_675
C043 O001 C045 113.66(14) . .
C038 O008 C046 113.96(16) . .
C040 O013 C042 117.56(16) . .
C032 O023 C049 116.4(2) . .
C032 O023 C0 121.8(7) . .
O023 C049a C046 109.8(3) . 2_675
O023 C049a H04K 109.7 . .
O023 C049a H04L 109.7 . .
O023 C0b H0A 110.0 . .
O023 C0b H0B 110.0 . .
O023 C032 C036 123.85(18) . .
O023 C032 C041 115.66(17) . .
C036 C032 C041 120.48(19) . .
C039 C035 H035 119.2 . .
C041 C035 H035 119.2 . .
C041 C035 C039 121.60(19) . .
C032 C036 H036 120.4 . .
C032 C036 C040 119.28(19) . .
C040 C036 H036 120.4 . .
O008 C038 H03A 110.0 . .
O008 C038 H03B 110.0 . .
O008 C038 C043 108.57(15) . .
H03A C038 H03B 108.4 . .
C043 C038 H03A 110.0 . .
C043 C038 H03B 110.0 . .
C035 C039 H039 120.8 . .
C040 C039 C035 118.4(2) . .
C040 C039 H039 120.8 . .
O013 C040 C036 114.67(18) . .
O013 C040 C039 124.29(19) . .
C039 C040 C036 121.04(19) . .
C032 C041 H041 120.4 . .
C035 C041 C032 119.15(19) . .
C035 C041 H041 120.4 . .
O013 C042 H04A 110.2 . .
O013 C042 H04B 110.2 . .
O013 C042 C045 107.61(17) . .
H04A C042 H04B 108.5 . .
C045 C042 H04A 110.2 . .
C045 C042 H04B 110.2 . .
O001 C043 C038 114.09(16) . .
O001 C043 H04C 108.7 . .
O001 C043 H04D 108.7 . .
C038 C043 H04C 108.7 . .
C038 C043 H04D 108.7 . .
H04C C043 H04D 107.6 . .
O001 C045 C042 109.39(16) . .
O001 C045 H04E 109.8 . .
O001 C045 H04F 109.8 . .
C042 C045 H04E 109.8 . .
C042 C045 H04F 109.8 . .
H04E C045 H04F 108.2 . .
O008 C046 H04G 109.9 . .
O008 C046 H04H 109.9 . .
O008 C046 H04I 110.2 . .
O008 C046 H04J 110.2 . .
O008 C046 C049 108.8(2) . 2_675
O008 C046 C0 107.6(6) . 2_675
C046 C049a H04K 109.7 2_675 .
C046 C049a H04L 109.7 2_675 .
C048 N044 C050 121.6(3) . .
C046 C0b H0A 110.0 2_675 .
C048 N044 C051 121.6(3) . .
C050 N044 C051 116.7(3) . .
O047 C048 N044 126.7(3) . .
O047 C048 H048 116.7 . .
C046 C0b H0B 110.0 2_675 .
N044 C048 H048 116.7 . .
N044 C050 H05A 109.5 . .
N044 C050 H05B 109.5 . .
N044 C050 H05C 109.5 . .
H05A C050 H05B 109.5 . .
H05A C050 H05C 109.5 . .
H05B C050 H05C 109.5 . .
N044 C051 H05D 109.5 . .
N044 C051 H05E 109.5 . .
N044 C051 H05F 109.5 . .
H05D C051 H05E 109.5 . .
H05D C051 H05F 109.5 . .
H05E C051 H05F 109.5 . .

loop_
_geom_bond_atom_site_label_1
_geom_bond_atom_site_label_2
_geom_bond_distance
_geom_bond_site_symmetry_2
O002 C012 1.235(2) .
C0b C046 1.497(16) 2_675
C049a C046 1.468(5) 2_675
C049a H04K 0.9900 .
C049a H04L 0.9900 .
C0b H0A 0.9900 .
C0b H0B 0.9900 .
O003 C027 1.235(2) .
O004 H004 0.8400 .
O004 C012 1.310(2) .
O005 H005 0.8400 .
O005 C027 1.310(2) .
N006 H006 0.8800 .
N006 C011 1.371(2) .
N006 C024 1.385(2) .
N007 C011 1.322(2) .
N007 C021 1.385(2) .
C009 C015 1.395(3) .
C009 C020 1.483(2) .
C009 C022 1.396(2) .
C010 C022 1.398(2) .
C010 C027 1.487(2) .
C010 C029 1.382(3) .
C011 C030 1.471(2) .
C012 C019 1.486(3) .
C014 H014 0.9500 .
C014 C017 1.395(2) .
C014 C019 1.394(2) .
C015 H015 0.9500 .
C015 C034 1.392(3) .
C016 H016 0.9500 .
C016 C017 1.397(2) .
C016 C037 1.383(3) .
C017 C018 1.485(2) .
C018 C024 1.408(2) .
C018 C028 1.395(2) .
C019 C033 1.391(3) .
C020 C021 1.412(2) .
C020 C026 1.390(2) .
C021 C024 1.411(2) .
C022 H022 0.9500 .
C025 H025 0.9500 .
C025 C030 1.395(2) .
C025 C031 1.387(2) .
C026 H026 0.9500 .
C026 C028 1.396(2) .
C028 H028 0.9500 .
C029 H029 0.9500 .
C029 C034 1.394(3) .
C030 C031 1.401(2) 2_675
C031 C030 1.401(2) 2_675
C031 H031 0.9500 .
C033 H033 0.9500 .
C033 C037 1.388(3) .
C034 H034 0.9500 .
C037 H037 0.9500 .
O001 C043 1.429(2) .
O001 C045 1.430(2) .
O008 C038 1.413(2) .
O008 C046 1.416(3) .
O013 C040 1.372(2) .
O013 C042 1.426(2) .
O023 C032 1.373(2) .
O023 C049 1.431(5) .
O023 C0 1.424(14) .
C032 C036 1.384(3) .
C032 C041 1.396(3) .
C035 H035 0.9500 .
C035 C039 1.391(3) .
C035 C041 1.374(3) .
C036 H036 0.9500 .
C036 C040 1.391(3) .
C038 H03A 0.9900 .
C038 H03B 0.9900 .
C038 C043 1.509(3) .
C039 H039 0.9500 .
C039 C040 1.386(3) .
C041 H041 0.9500 .
C042 H04A 0.9900 .
C042 H04B 0.9900 .
C042 C045 1.497(3) .
C043 H04C 0.9900 .
C043 H04D 0.9900 .
C045 H04E 0.9900 .
C045 H04F 0.9900 .
C046 H04G 0.9900 .
C046 H04H 0.9900 .
C046 H04I 0.9900 .
C046 H04J 0.9900 .
C046 C049 1.468(5) 2_675
C046 C0 1.497(16) 2_675
O047 C048 1.232(4) .
N044 C048 1.308(4) .
N044 C050 1.445(4) .
N044 C051 1.457(4) .
C048 H048 0.9500 .
C050 H05A 0.9800 .
C050 H05B 0.9800 .
C050 H05C 0.9800 .
C051 H05D 0.9800 .
C051 H05E 0.9800 .
C051 H05F 0.9800 .

loop_
_geom_torsion_atom_site_label_1
_geom_torsion_atom_site_label_2
_geom_torsion_atom_site_label_3
_geom_torsion_atom_site_label_4
_geom_torsion
_geom_torsion_site_symmetry_4
O002 C012 C019 C014 -9.9(3) .
O002 C012 C019 C033 167.13(18) .
C038 O008 C046 C0b 171.8(10) 2_675
C038 O008 C046 C049a 145.7(4) 2_675
C032 O023 C0b C046 -154.7(8) 2_675
C0b O023 C032 C036 36.6(12) .
C032 O023 C049a C046 -176.8(4) 2_675
C049a O023 C032 C036 7.7(5) .
C049a O023 C032 C041 -173.2(4) .
C0b O023 C032 C041 -144.3(12) .
O004 C012 C019 C014 170.47(16) .
O004 C012 C019 C033 -12.5(3) .
N006 C011 C030 C025 161.34(16) .
N006 C011 C030 C031 -19.9(3) 2_675
N007 C011 C030 C025 -17.8(2) .
N007 C011 C030 C031 160.92(16) 2_675
N007 C021 C024 N006 -0.69(19) .
N007 C021 C024 C018 176.85(15) .
C009 C015 C034 C029 0.9(3) .
C009 C020 C021 N007 3.5(3) .
C009 C020 C021 C024 -179.49(16) .
C009 C020 C026 C028 179.92(16) .
C010 C029 C034 C015 0.5(3) .
C011 N006 C024 C018 -176.25(18) .
C011 N006 C024 C021 0.93(18) .
C011 N007 C021 C020 177.43(16) .
C011 N007 C021 C024 0.17(18) .
C012 C019 C033 C037 -175.52(17) .
C014 C017 C018 C024 -46.6(2) .
C014 C017 C018 C028 129.78(18) .
C014 C019 C033 C037 1.4(3) .
C015 C009 C020 C021 41.6(2) .
C015 C009 C020 C026 -139.58(18) .
C015 C009 C022 C010 0.3(3) .
C016 C017 C018 C024 138.90(18) .
C016 C017 C018 C028 -44.7(2) .
C017 C014 C019 C012 175.30(15) .
C017 C014 C019 C033 -1.7(3) .
C017 C016 C037 C033 -0.6(3) .
C017 C018 C024 N006 -7.6(3) .
C017 C018 C024 C021 175.67(16) .
C017 C018 C028 C026 -175.36(16) .
C019 C014 C017 C016 0.9(2) .
C019 C014 C017 C018 -173.76(15) .
C019 C033 C037 C016 -0.3(3) .
C020 C009 C015 C034 178.60(17) .
C020 C009 C022 C010 -179.60(16) .
C020 C021 C024 N006 -178.20(14) .
C020 C021 C024 C018 -0.7(3) .
C020 C026 C028 C018 -0.3(3) .
C021 N007 C011 N006 0.45(18) .
C021 N007 C011 C030 179.72(15) .
C021 C020 C026 C028 -1.2(2) .
C022 C009 C015 C034 -1.3(3) .
C022 C009 C020 C021 -138.46(17) .
C022 C009 C020 C026 40.3(2) .
C022 C010 C027 O003 1.0(3) .
C022 C010 C027 O005 179.59(17) .
C022 C010 C029 C034 -1.5(3) .
C024 N006 C011 N007 -0.90(19) .
C024 N006 C011 C030 179.84(15) .
C024 C018 C028 C026 1.3(2) .
C026 C020 C021 N007 -175.33(16) .
C026 C020 C021 C024 1.7(2) .
C027 C010 C022 C009 -175.27(16) .
C027 C010 C029 C034 174.71(18) .
C028 C018 C024 N006 175.90(17) .
C028 C018 C024 C021 -0.9(2) .
C029 C010 C022 C009 1.1(3) .
C029 C010 C027 O003 -175.32(18) .
C029 C010 C027 O005 3.3(3) .
C030 C025 C031 C030 -0.1(3) 2_675
C031 C025 C030 C011 178.88(16) .
C031 C025 C030 C031 0.1(3) 2_675
C037 C016 C017 C014 0.3(3) .
C037 C016 C017 C018 174.90(17) .
O008 C038 C043 O001 67.0(2) .
O013 C042 C045 O001 65.6(2) .
O023 C032 C036 C040 -179.61(18) .
O023 C032 C041 C035 -179.49(17) .
C032 C036 C040 O013 177.89(18) .
C032 C036 C040 C039 -1.6(3) .
C035 C039 C040 O013 -178.54(19) .
C035 C039 C040 C036 0.9(3) .
C036 C032 C041 C035 -0.4(3) .
C039 C035 C041 C032 -0.3(3) .
C040 O013 C042 C045 171.10(17) .
C041 C032 C036 C040 1.3(3) .
C041 C035 C039 C040 0.1(3) .
C042 O013 C040 C036 -169.99(18) .
C042 O013 C040 C039 9.5(3) .
C043 O001 C045 C042 163.26(16) .
C045 O001 C043 C038 79.4(2) .
C046 O008 C038 C043 173.25(17) .
C050 N044 C048 O047 -179.7(3) .
C051 N044 C048 O047 -4.3(5) .
